data_4335805
loop_
_publ_author_name
'Jing-Lin Chen'
'Xing-Fu Cao'
'Jin-Yun Wang'
'Li-Hua He'
'Zong-Yong Liu'
'He-Rui Wen'
'Zhong-Ning Chen'

_publ_section_title
;
 Synthesis, Characterization, and Photophysical Properties of Heteroleptic
 Copper(I) Complexes with Functionalized 3-(2'-Pyridyl)-1,2,4-triazole
 Chelating Ligands
;
_journal_name_full 'Inorganic Chemistry'
_journal_page_first 9727
_journal_page_last 9740
_journal_paper_doi 10.1021/ic4002829
_journal_volume 52
_journal_year 2013
_chemical_formula_sum 'C30 H31 Cu I N4 P'
_chemical_formula_weight 669.00
_chemical_name_systematic
; 
 ? 
;
_space_group_IT_number 9
_symmetry_cell_setting monoclinic
_symmetry_space_group_name_Hall 'C -2yc'
_symmetry_space_group_name_H-M 'C 1 c 1'
_atom_sites_solution_hydrogens geom
_atom_sites_solution_primary direct
_atom_sites_solution_secondary difmap
_audit_creation_method SHELXL-97
_cell_angle_alpha 90.00
_cell_angle_beta 98.3540(10)
_cell_angle_gamma 90.00
_cell_formula_units_Z 4
_cell_length_a 10.7879(10)
_cell_length_b 17.1097(17)
_cell_length_c 16.297(2)
_cell_measurement_temperature 296(2)
_cell_measurement_theta_max 25.00
_cell_measurement_theta_min 4.33
_cell_volume 2976.1(5)
_computing_cell_refinement 'Bruker SMART'
_computing_data_collection 'Bruker SMART'
_computing_data_reduction 'Bruker SAINT'
_computing_molecular_graphics 'Bruker SHELXTL'
_computing_publication_material 'Bruker SHELXTL'
_computing_structure_refinement 'SHELXL-97 (Sheldrick, 1997)'
_computing_structure_solution 'SHELXS-97 (Sheldrick, 1990)'
_diffrn_ambient_temperature 296(2)
_diffrn_measured_fraction_theta_full 0.902
_diffrn_measured_fraction_theta_max 0.902
_diffrn_measurement_device_type 'Bruker P4'
_diffrn_measurement_method '\w scans'
_diffrn_radiation_monochromator graphite
_diffrn_radiation_source 'fine-focus sealed tube'
_diffrn_radiation_type MoK\a
_diffrn_radiation_wavelength 0.71073
_diffrn_reflns_av_R_equivalents 0.0356
_diffrn_reflns_av_sigmaI/netI 0.0538
_diffrn_reflns_limit_h_max 11
_diffrn_reflns_limit_h_min -11
_diffrn_reflns_limit_k_max 20
_diffrn_reflns_limit_k_min -20
_diffrn_reflns_limit_l_max 19
_diffrn_reflns_limit_l_min -19
_diffrn_reflns_number 6466
_diffrn_reflns_theta_full 25.00
_diffrn_reflns_theta_max 25.00
_diffrn_reflns_theta_min 4.33
_exptl_absorpt_coefficient_mu 1.850
_exptl_absorpt_correction_T_max 0.655
_exptl_absorpt_correction_T_min 0.556
_exptl_absorpt_correction_type multi-scan
_exptl_absorpt_process_details 'SADABS (Bruker, 2008)'
_exptl_crystal_colour yellow
_exptl_crystal_density_diffrn 1.493
_exptl_crystal_description block
_exptl_crystal_F_000 1344
_exptl_crystal_size_max 0.320
_exptl_crystal_size_mid 0.280
_exptl_crystal_size_min 0.230
_refine_diff_density_max 0.957
_refine_diff_density_min -0.645
_refine_diff_density_rms 0.109
_refine_ls_abs_structure_details 'Flack H D (1983), Acta Cryst. A39, 876-881'
_refine_ls_abs_structure_Flack 0.000(9)
_refine_ls_extinction_method SHELXL
_refine_ls_goodness_of_fit_ref 1.040
_refine_ls_hydrogen_treatment constr
_refine_ls_matrix_type full
_refine_ls_number_parameters 334
_refine_ls_number_reflns 3306
_refine_ls_number_restraints 37
_refine_ls_restrained_S_all 1.087
_refine_ls_R_factor_all 0.0587
_refine_ls_R_factor_gt 0.0515
_refine_ls_shift/su_max 0.001
_refine_ls_shift/su_mean 0.000
_refine_ls_structure_factor_coef Fsqd
_refine_ls_weighting_details 'calc w=1/[\s^2^(Fo^2^)+(0.0856P)^2^+6.8564P] where P=(Fo^2^+2Fc^2^)/3'
_refine_ls_weighting_scheme calc
_refine_ls_wR_factor_gt 0.1300
_refine_ls_wR_factor_ref 0.1357
_reflns_number_gt 2968
_reflns_number_total 3306
_reflns_threshold_expression >2sigma(I)
_cod_data_source_file ic4002829_si_002_4.cif
_cod_data_source_block 4
_cod_database_code 4335805

loop_
_symmetry_equiv_pos_as_xyz
'x, y, z'
'x, -y, z+1/2'
'x+1/2, y+1/2, z'
'x+1/2, -y+1/2, z+1/2'

loop_
_atom_site_label
_atom_site_type_symbol
_atom_site_fract_x
_atom_site_fract_y
_atom_site_fract_z
_atom_site_U_iso_or_equiv
_atom_site_adp_type
_atom_site_occupancy
_atom_site_symmetry_multiplicity
_atom_site_calc_flag
_atom_site_refinement_flags
I1 I 1.79317(9) 0.63722(4) 1.35559(7) 0.0486(3) Uani 1 1 d .
Cu1 Cu 1.70454(14) 0.67467(6) 1.46288(9) 0.0437(4) Uani 1 1 d .
P1 P 1.5705(3) 0.58234(14) 1.47540(19) 0.0441(8) Uani 1 1 d .
N1 N 1.6264(10) 0.7975(4) 1.4449(6) 0.041(2) Uani 1 1 d .
N2 N 1.9444(12) 0.8427(6) 1.6333(7) 0.064(4) Uani 1 1 d D
N3 N 2.0321(10) 0.7894(5) 1.6698(5) 0.046(2) Uani 1 1 d D
H3A H 2.0957 0.7975 1.7072 0.055 Uiso 1 1 calc R
N4 N 1.8684(10) 0.7303(4) 1.5657(5) 0.039(2) Uani 1 1 d .
C1 C 1.4158(15) 0.7732(8) 1.3181(9) 0.063(4) Uani 1 1 d .
H1A H 1.3521 0.8053 1.2875 0.095 Uiso 1 1 calc R
H1B H 1.3772 0.7342 1.3484 0.095 Uiso 1 1 calc R
H1C H 1.4636 0.7482 1.2803 0.095 Uiso 1 1 calc R
C2 C 1.5074(14) 0.8271(6) 1.3822(8) 0.050(3) Uani 1 1 d .
C3 C 1.4900(14) 0.9105(7) 1.3886(8) 0.070(5) Uani 1 1 d D
H3B H 1.4242 0.9358 1.3559 0.084 Uiso 1 1 calc R
C4 C 1.5760(12) 0.9524(6) 1.4459(7) 0.061(4) Uani 1 1 d D
H4A H 1.5616 1.0059 1.4476 0.073 Uiso 1 1 calc R
C5 C 1.6809(12) 0.9253(6) 1.5013(7) 0.054(4) Uani 1 1 d D
H5A H 1.7259 0.9618 1.5359 0.064 Uiso 1 1 calc R
C6 C 1.7234(11) 0.8439(5) 1.5076(6) 0.045(3) Uani 1 1 d D
C7 C 1.8308(11) 0.8088(5) 1.5640(6) 0.048(3) Uani 1 1 d D
C8 C 1.9917(12) 0.7192(6) 1.6308(6) 0.041(3) Uani 1 1 d .
C9 C 2.0778(13) 0.6449(8) 1.6661(7) 0.063(4) Uani 1 1 d D
C10 C 1.971(2) 0.5813(7) 1.6626(13) 0.089(6) Uani 1 1 d .
H10A H 1.9148 0.5866 1.6117 0.134 Uiso 1 1 calc R
H10B H 1.9263 0.5884 1.7086 0.134 Uiso 1 1 calc R
H10C H 2.0082 0.5301 1.6652 0.134 Uiso 1 1 calc R
C11 C 2.1342(19) 0.6283(10) 1.5890(9) 0.076(5) Uani 1 1 d DU
H11A H 2.1898 0.5844 1.5984 0.113 Uiso 1 1 calc R
H11B H 2.1802 0.6733 1.5750 0.113 Uiso 1 1 calc R
H11C H 2.0688 0.6168 1.5441 0.113 Uiso 1 1 calc R
C12 C 2.1871(16) 0.6488(8) 1.7394(9) 0.078(5) Uani 1 1 d D
H12A H 2.2259 0.5983 1.7475 0.118 Uiso 1 1 calc R
H12B H 2.1551 0.6641 1.7890 0.118 Uiso 1 1 calc R
H12C H 2.2479 0.6864 1.7272 0.118 Uiso 1 1 calc R
C20 C 1.6051(10) 0.4774(6) 1.4699(7) 0.055(4) Uani 1 1 d D
C21 C 1.7310(12) 0.4545(6) 1.4819(11) 0.086(6) Uani 1 1 d D
H21A H 1.7935 0.4923 1.4892 0.103 Uiso 1 1 calc R
C22 C 1.7636(14) 0.3758(5) 1.4831(12) 0.089(7) Uani 1 1 d D
H22A H 1.8468 0.3600 1.4939 0.106 Uiso 1 1 calc R
C23 C 1.6669(15) 0.3216(7) 1.4677(11) 0.106(7) Uani 1 1 d DU
H23A H 1.6869 0.2688 1.4664 0.127 Uiso 1 1 calc R
C24 C 1.5407(16) 0.3437(6) 1.4538(10) 0.097(7) Uani 1 1 d DU
H24A H 1.4785 0.3059 1.4442 0.117 Uiso 1 1 calc R
C25 C 1.5089(12) 0.4220(5) 1.4546(8) 0.060(4) Uani 1 1 d D
H25A H 1.4254 0.4375 1.4452 0.072 Uiso 1 1 calc R
C26 C 1.3865(10) 0.5895(6) 1.3887(6) 0.052(3) Uani 1 1 d D
C31 C 1.3705(11) 0.5798(7) 1.3022(6) 0.068(4) Uani 1 1 d D
H31A H 1.4414 0.5672 1.2785 0.082 Uiso 1 1 calc R
C27 C 1.2721(12) 0.6111(8) 1.4131(7) 0.067(5) Uani 1 1 d D
H27A H 1.2709 0.6172 1.4696 0.081 Uiso 1 1 calc R
C29 C 1.1429(12) 0.6101(7) 1.2753(12) 0.133(12) Uani 1 1 d D
H29A H 1.0667 0.6150 1.2408 0.159 Uiso 1 1 calc R
C30 C 1.2555(13) 0.5873(7) 1.2474(6) 0.076(5) Uani 1 1 d D
H30A H 1.2546 0.5769 1.1913 0.091 Uiso 1 1 calc R
C28 C 1.1588(12) 0.6242(13) 1.3605(10) 0.167(18) Uani 1 1 d D
H28A H 1.0910 0.6434 1.3837 0.201 Uiso 1 1 calc R
C32 C 1.5568(13) 0.5922(4) 1.5690(7) 0.051(3) Uani 1 1 d D
C33 C 1.5681(16) 0.5289(6) 1.6206(6) 0.067(4) Uani 1 1 d D
H33A H 1.5747 0.4783 1.6010 0.081 Uiso 1 1 calc R
C34 C 1.5690(18) 0.5446(7) 1.7021(7) 0.079(5) Uani 1 1 d D
H34A H 1.5831 0.5057 1.7423 0.095 Uiso 1 1 calc R
C35 C 1.5480(18) 0.6204(7) 1.7223(9) 0.086(5) Uani 1 1 d D
H35A H 1.5388 0.6302 1.7772 0.103 Uiso 1 1 calc R
C36 C 1.539(2) 0.6833(7) 1.6702(7) 0.086(6) Uani 1 1 d D
H36A H 1.5368 0.7341 1.6901 0.104 Uiso 1 1 calc R
C37 C 1.5341(18) 0.6685(5) 1.5883(8) 0.082(6) Uani 1 1 d D
H37A H 1.5165 0.7070 1.5481 0.098 Uiso 1 1 calc R

loop_
_atom_site_aniso_label
_atom_site_aniso_U_11
_atom_site_aniso_U_22
_atom_site_aniso_U_33
_atom_site_aniso_U_23
_atom_site_aniso_U_13
_atom_site_aniso_U_12
I1 0.0575(5) 0.0515(4) 0.0426(3) 0.0054(3) 0.0265(3) 0.0105(4)
Cu1 0.0571(10) 0.0310(6) 0.0505(7) -0.0031(5) 0.0328(7) -0.0071(6)
P1 0.058(2) 0.0270(12) 0.0555(16) -0.0023(11) 0.0375(16) -0.0050(12)
N1 0.051(7) 0.029(4) 0.052(5) 0.010(4) 0.035(5) 0.007(4)
N2 0.091(11) 0.032(5) 0.077(8) -0.007(5) 0.041(8) -0.002(6)
N3 0.064(8) 0.039(5) 0.037(5) -0.005(4) 0.013(5) 0.002(4)
N4 0.056(7) 0.025(4) 0.042(4) 0.001(3) 0.029(5) 0.009(4)
C1 0.063(10) 0.058(7) 0.071(8) 0.012(6) 0.016(8) 0.006(7)
C2 0.065(10) 0.036(6) 0.054(7) 0.005(5) 0.026(7) 0.002(5)
C3 0.087(13) 0.057(7) 0.077(10) 0.027(7) 0.051(10) 0.028(8)
C4 0.096(12) 0.029(5) 0.066(8) 0.004(5) 0.038(9) 0.015(7)
C5 0.075(10) 0.029(5) 0.065(7) -0.003(5) 0.039(8) 0.000(5)
C6 0.077(10) 0.020(4) 0.048(6) 0.007(4) 0.036(7) 0.003(5)
C7 0.086(10) 0.027(4) 0.042(6) -0.008(4) 0.046(7) -0.006(5)
C8 0.055(8) 0.034(5) 0.039(5) -0.006(4) 0.027(6) 0.004(5)
C9 0.056(10) 0.067(8) 0.072(9) 0.009(7) 0.032(8) 0.017(7)
C10 0.115(16) 0.032(6) 0.119(14) 0.028(7) 0.009(12) 0.007(7)
C11 0.078(7) 0.081(6) 0.069(6) -0.011(4) 0.015(5) 0.027(5)
C12 0.114(16) 0.063(8) 0.062(9) 0.010(7) 0.027(10) 0.027(9)
C20 0.084(11) 0.037(5) 0.058(7) 0.002(5) 0.051(7) 0.003(6)
C21 0.109(16) 0.040(6) 0.131(15) 0.004(8) 0.093(13) -0.005(8)
C22 0.113(16) 0.042(7) 0.132(15) 0.017(8) 0.091(13) 0.022(8)
C23 0.182(18) 0.030(6) 0.134(16) -0.009(7) 0.120(15) 0.006(9)
C24 0.176(18) 0.027(5) 0.115(14) -0.002(7) 0.106(15) -0.015(8)
C25 0.084(11) 0.034(5) 0.069(8) -0.011(5) 0.042(8) -0.008(6)
C26 0.062(10) 0.028(5) 0.068(8) -0.006(5) 0.022(7) -0.013(5)
C31 0.090(13) 0.045(6) 0.077(10) -0.014(7) 0.033(10) -0.003(7)
C27 0.066(12) 0.046(7) 0.102(12) 0.025(7) 0.054(10) 0.019(7)
C29 0.055(12) 0.020(6) 0.33(4) 0.033(13) 0.047(17) -0.001(6)
C30 0.122(17) 0.048(7) 0.062(8) -0.012(6) 0.028(10) -0.021(8)
C28 0.23(5) 0.093(16) 0.21(4) 0.047(19) 0.16(4) 0.028(19)
C32 0.067(10) 0.028(5) 0.067(7) -0.004(5) 0.040(7) -0.006(5)
C33 0.104(13) 0.044(6) 0.067(8) 0.000(6) 0.056(9) -0.009(7)
C34 0.118(16) 0.072(9) 0.061(8) 0.013(7) 0.059(10) -0.003(9)
C35 0.082(14) 0.118(13) 0.069(9) -0.013(9) 0.053(10) -0.018(10)
C36 0.142(19) 0.056(7) 0.076(9) -0.012(7) 0.062(11) -0.007(9)
C37 0.129(17) 0.032(6) 0.102(11) -0.003(6) 0.081(12) 0.005(7)

loop_
_atom_type_symbol
_atom_type_description
_atom_type_scat_dispersion_real
_atom_type_scat_dispersion_imag
_atom_type_scat_source
C C 0.0033 0.0016 'International Tables Vol C Tables 4.2.6.8 and 6.1.1.4'
H H 0.0000 0.0000 'International Tables Vol C Tables 4.2.6.8 and 6.1.1.4'
N N 0.0061 0.0033 'International Tables Vol C Tables 4.2.6.8 and 6.1.1.4'
P P 0.1023 0.0942 'International Tables Vol C Tables 4.2.6.8 and 6.1.1.4'
Cu Cu 0.3201 1.2651 'International Tables Vol C Tables 4.2.6.8 and 6.1.1.4'
I I -0.4742 1.8119 'International Tables Vol C Tables 4.2.6.8 and 6.1.1.4'

loop_
_geom_angle_atom_site_label_1
_geom_angle_atom_site_label_2
_geom_angle_atom_site_label_3
_geom_angle
P1 Cu1 I1 103.55(9)
P1 Cu1 N1 116.5(3)
I1 Cu1 N1 111.3(2)
P1 Cu1 N4 130.1(2)
I1 Cu1 N4 107.6(2)
N1 Cu1 N4 86.9(3)
C32 P1 C20 101.7(5)
C32 P1 Cu1 99.9(4)
C20 P1 Cu1 124.3(4)
C32 P1 C26 113.8(6)
C20 P1 C26 100.8(5)
Cu1 P1 C26 115.9(3)
C6 N1 C2 130.8(7)
C6 N1 Cu1 100.6(6)
C2 N1 Cu1 128.6(7)
N3 N2 C7 117.2(8)
N2 N3 C8 102.8(9)
N2 N3 H3A 128.6
C8 N3 H3A 128.6
C7 N4 C8 109.9(8)
C7 N4 Cu1 100.4(7)
C8 N4 Cu1 149.7(5)
C2 C1 H1A 109.5
C2 C1 H1B 109.5
H1A C1 H1B 109.5
C2 C1 H1C 109.5
H1A C1 H1C 109.5
H1B C1 H1C 109.5
C3 C2 N1 111.5(10)
C3 C2 C1 122.4(12)
N1 C2 C1 126.1(9)
C4 C3 C2 118.0(12)
C4 C3 H3B 121.0
C2 C3 H3B 121.0
C3 C4 C5 129.9(11)
C3 C4 H4A 115.1
C5 C4 H4A 115.1
C4 C5 C6 124.6(10)
C4 C5 H5A 117.7
C6 C5 H5A 117.7
C5 C6 C7 129.1(10)
C5 C6 N1 105.2(9)
C7 C6 N1 125.6(8)
N4 C7 C6 126.4(9)
N4 C7 N2 98.0(8)
C6 C7 N2 135.5(8)
N3 C8 N4 112.1(8)
N3 C8 C9 112.7(10)
N4 C8 C9 135.1(9)
C11 C9 C12 107.3(13)
C11 C9 C10 102.8(13)
C12 C9 C10 121.7(13)
C11 C9 C8 97.6(10)
C12 C9 C8 124.6(11)
C10 C9 C8 98.7(11)
C9 C10 H10A 109.5
C9 C10 H10B 109.5
H10A C10 H10B 109.5
C9 C10 H10C 109.5
H10A C10 H10C 109.5
H10B C10 H10C 109.5
C9 C11 H11A 109.5
C9 C11 H11B 109.5
H11A C11 H11B 109.5
C9 C11 H11C 109.5
H11A C11 H11C 109.5
H11B C11 H11C 109.5
C9 C12 H12A 109.5
C9 C12 H12B 109.5
H12A C12 H12B 109.5
C9 C12 H12C 109.5
H12A C12 H12C 109.5
H12B C12 H12C 109.5
C21 C20 C25 120.9(10)
C21 C20 P1 117.8(7)
C25 C20 P1 121.3(8)
C22 C21 C20 120.8(12)
C22 C21 H21A 119.6
C20 C21 H21A 119.6
C23 C22 C21 117.5(12)
C23 C22 H22A 121.3
C21 C22 H22A 121.3
C22 C23 C24 122.4(12)
C22 C23 H23A 118.8
C24 C23 H23A 118.8
C25 C24 C23 119.8(13)
C25 C24 H24A 120.1
C23 C24 H24A 120.1
C24 C25 C20 118.6(12)
C24 C25 H25A 120.7
C20 C25 H25A 120.7
C27 C26 C31 109.3(8)
C27 C26 P1 124.5(7)
C31 C26 P1 126.0(7)
C26 C31 C30 125.9(6)
C26 C31 H31A 117.0
C30 C31 H31A 117.0
C26 C27 C28 126.5(6)
C26 C27 H27A 116.8
C28 C27 H27A 116.8
C28 C29 C30 112.4(9)
C28 C29 H29A 123.8
C30 C29 H29A 123.8
C29 C30 C31 122.3(7)
C29 C30 H30A 118.9
C31 C30 H30A 118.9
C29 C28 C27 123.3(7)
C29 C28 H28A 118.3
C27 C28 H28A 118.3
C33 C32 C37 128.0(10)
C33 C32 P1 120.2(7)
C37 C32 P1 111.8(8)
C34 C33 C32 115.8(10)
C34 C33 H33A 122.1
C32 C33 H33A 122.1
C33 C34 C35 116.5(12)
C33 C34 H34A 121.7
C35 C34 H34A 121.7
C34 C35 C36 126.7(13)
C34 C35 H35A 116.6
C36 C35 H35A 116.6
C37 C36 C35 117.1(12)
C37 C36 H36A 121.5
C35 C36 H36A 121.5
C36 C37 C32 114.9(11)
C36 C37 H37A 122.5
C32 C37 H37A 122.5

loop_
_geom_bond_atom_site_label_1
_geom_bond_atom_site_label_2
_geom_bond_distance
I1 Cu1 2.2063(14)
Cu1 P1 2.171(3)
Cu1 N1 2.268(8)
Cu1 N4 2.446(10)
P1 C32 1.563(11)
P1 C20 1.838(10)
P1 C26 2.266(12)
N1 C6 1.567(15)
N1 C2 1.603(18)
N2 N3 1.384(8)
N2 C7 1.647(17)
N3 C8 1.399(14)
N3 H3A 0.8600
N4 C7 1.402(12)
N4 C8 1.587(17)
C1 C2 1.62(2)
C1 H1A 0.9600
C1 H1B 0.9600
C1 H1C 0.9600
C2 C3 1.445(17)
C3 C4 1.413(8)
C3 H3B 0.9300
C4 C5 1.419(8)
C4 H4A 0.9300
C5 C6 1.466(13)
C5 H5A 0.9300
C6 C7 1.496(8)
C8 C9 1.629(17)
C9 C11 1.501(8)
C9 C12 1.554(8)
C9 C10 1.58(2)
C10 H10A 0.9600
C10 H10B 0.9600
C10 H10C 0.9600
C11 H11A 0.9600
C11 H11B 0.9600
C11 H11C 0.9600
C12 H12A 0.9600
C12 H12B 0.9600
C12 H12C 0.9600
C20 C21 1.400(8)
C20 C25 1.401(8)
C21 C22 1.391(8)
C21 H21A 0.9300
C22 C23 1.390(8)
C22 H22A 0.9300
C23 C24 1.399(8)
C23 H23A 0.9300
C24 C25 1.383(8)
C24 H24A 0.9300
C25 H25A 0.9300
C26 C27 1.400(8)
C26 C31 1.406(8)
C31 C30 1.425(8)
C31 H31A 0.9300
C27 C28 1.404(8)
C27 H27A 0.9300
C29 C28 1.395(9)
C29 C30 1.413(8)
C29 H29A 0.9300
C30 H30A 0.9300
C28 H28A 0.9300
C32 C33 1.366(8)
C32 C37 1.372(8)
C33 C34 1.354(8)
C33 H33A 0.9300
C34 C35 1.365(8)
C34 H34A 0.9300
C35 C36 1.366(8)
C35 H35A 0.9300
C36 C37 1.351(8)
C36 H36A 0.9300
C37 H37A 0.9300

loop_
_geom_torsion_atom_site_label_1
_geom_torsion_atom_site_label_2
_geom_torsion_atom_site_label_3
_geom_torsion_atom_site_label_4
_geom_torsion
I1 Cu1 P1 C32 156.5(5)
N1 Cu1 P1 C32 -81.0(5)
N4 Cu1 P1 C32 28.9(5)
I1 Cu1 P1 C20 44.9(5)
N1 Cu1 P1 C20 167.4(6)
N4 Cu1 P1 C20 -82.7(5)
I1 Cu1 P1 C26 -80.8(3)
N1 Cu1 P1 C26 41.7(4)
N4 Cu1 P1 C26 151.6(4)
P1 Cu1 N1 C6 134.4(5)
I1 Cu1 N1 C6 -107.2(5)
N4 Cu1 N1 C6 0.5(5)
P1 Cu1 N1 C2 -47.7(8)
I1 Cu1 N1 C2 70.7(8)
N4 Cu1 N1 C2 178.4(8)
C7 N2 N3 C8 1.0(13)
P1 Cu1 N4 C7 -121.0(5)
I1 Cu1 N4 C7 112.9(5)
N1 Cu1 N4 C7 1.6(6)
P1 Cu1 N4 C8 58.6(12)
I1 Cu1 N4 C8 -67.5(12)
N1 Cu1 N4 C8 -178.8(12)
C6 N1 C2 C3 -1.5(15)
Cu1 N1 C2 C3 -178.8(8)
C6 N1 C2 C1 178.1(10)
Cu1 N1 C2 C1 0.8(15)
N1 C2 C3 C4 0.3(15)
C1 C2 C3 C4 -179.3(12)
C2 C3 C4 C5 0(2)
C3 C4 C5 C6 2(2)
C4 C5 C6 C7 -179.1(11)
C4 C5 C6 N1 -2.3(15)
C2 N1 C6 C5 2.3(14)
Cu1 N1 C6 C5 -179.8(7)
C2 N1 C6 C7 179.3(9)
Cu1 N1 C6 C7 -2.8(11)
C8 N4 C7 C6 176.4(9)
Cu1 N4 C7 C6 -3.9(11)
C8 N4 C7 N2 0.6(9)
Cu1 N4 C7 N2 -179.6(6)
C5 C6 C7 N4 -178.4(10)
N1 C6 C7 N4 5.3(16)
C5 C6 C7 N2 -4(2)
N1 C6 C7 N2 179.3(10)
N3 N2 C7 N4 -1.1(12)
N3 N2 C7 C6 -176.2(10)
N2 N3 C8 N4 -0.5(11)
N2 N3 C8 C9 -177.7(9)
C7 N4 C8 N3 -0.1(11)
Cu1 N4 C8 N3 -179.7(8)
C7 N4 C8 C9 176.1(11)
Cu1 N4 C8 C9 -3.4(19)
N3 C8 C9 C11 -112.8(12)
N4 C8 C9 C11 71.0(15)
N3 C8 C9 C12 4.4(17)
N4 C8 C9 C12 -171.9(12)
N3 C8 C9 C10 143.0(11)
N4 C8 C9 C10 -33.2(15)
C32 P1 C20 C21 -91.8(12)
Cu1 P1 C20 C21 18.9(13)
C26 P1 C20 C21 150.9(11)
C32 P1 C20 C25 87.8(11)
Cu1 P1 C20 C25 -161.5(8)
C26 P1 C20 C25 -29.5(11)
C25 C20 C21 C22 -3(2)
P1 C20 C21 C22 176.4(13)
C20 C21 C22 C23 3(2)
C21 C22 C23 C24 -2(3)
C22 C23 C24 C25 1(2)
C23 C24 C25 C20 0(2)
C21 C20 C25 C24 1.7(19)
P1 C20 C25 C24 -177.9(10)
C32 P1 C26 C27 8.2(11)
C20 P1 C26 C27 116.2(10)
Cu1 P1 C26 C27 -106.8(10)
C32 P1 C26 C31 -177.4(9)
C20 P1 C26 C31 -69.4(11)
Cu1 P1 C26 C31 67.5(10)
C27 C26 C31 C30 -2.3(18)
P1 C26 C31 C30 -177.4(10)
C31 C26 C27 C28 -2(2)
P1 C26 C27 C28 172.8(15)
C28 C29 C30 C31 0(2)
C26 C31 C30 C29 3(2)
C30 C29 C28 C27 -5(3)
C26 C27 C28 C29 6(3)
C20 P1 C32 C33 -1.7(15)
Cu1 P1 C32 C33 -130.0(13)
C26 P1 C32 C33 105.8(13)
C20 P1 C32 C37 178.1(12)
Cu1 P1 C32 C37 49.8(13)
C26 P1 C32 C37 -74.4(13)
C37 C32 C33 C34 -7(3)
P1 C32 C33 C34 172.8(14)
C32 C33 C34 C35 5(3)
C33 C34 C35 C36 -7(3)
C34 C35 C36 C37 9(3)
C35 C36 C37 C32 -9(3)
C33 C32 C37 C36 9(3)
P1 C32 C37 C36 -170.9(15)
